data_7107582
loop_
_publ_author_name
'Jonathan P. Hill'
'Navaneetha K. Subbaiyan'
'Francis DfSouza'
'Yonshu Xie'
'Satyajit Sahu'
'Noelia M. Sanchez-Ballester'
'Gary J. Richards'
'Toshiyuki Mori'
'Katsuhiko Ariga'

_publ_section_title
;
 Antioxidant-substituted Tetrapyrazinoporphyrinazine as a Turn-on
 Fluorescent Sensor for Basic Anions
;
_journal_name_full Chem.Commun.
_journal_page_first 3951
_journal_paper_doi 10.1039/c2cc30712j
_journal_volume 48
_journal_year 2012
_chemical_formula_sum 'C20 H21 Cl N4 O'
_chemical_formula_weight 368.86
_chemical_name_systematic
;
?
;
_space_group_IT_number 11
_symmetry_cell_setting monoclinic
_symmetry_space_group_name_Hall '-P 2yb'
_symmetry_space_group_name_H-M 'P 1 21/m 1'
_atom_sites_solution_hydrogens 'except OH'
_atom_sites_solution_primary direct
_atom_sites_solution_secondary difmap
_audit_creation_method SHELXL-97
_cell_angle_alpha 90.00
_cell_angle_beta 109.394(7)
_cell_angle_gamma 90.00
_cell_formula_units_Z 2
_cell_length_a 10.639(5)
_cell_length_b 6.969(3)
_cell_length_c 13.260(6)
_cell_measurement_reflns_used 2327
_cell_measurement_temperature 150(2)
_cell_measurement_theta_max 26.16
_cell_measurement_theta_min 3.22
_cell_volume 927.4(7)
_computing_cell_refinement 'Bruker SAINT'
_computing_data_collection 'Bruker SMART'
_computing_data_reduction 'Bruker SAINT'
_computing_molecular_graphics 'Bruker SHELXTL'
_computing_publication_material 'Bruker SHELXTL and local programs'
_computing_structure_refinement 'Bruker SHELXTL'
_computing_structure_solution 'Bruker SHELXTL'
_diffrn_ambient_temperature 150(2)
_diffrn_measured_fraction_theta_full 0.928
_diffrn_measured_fraction_theta_max 0.928
_diffrn_measurement_device_type 'Bruker SMART 1000 CCD diffractometer'
_diffrn_measurement_method '\w rotation with narrow frames'
_diffrn_radiation_monochromator graphite
_diffrn_radiation_source 'fine-focus sealed tube'
_diffrn_radiation_type MoK\a
_diffrn_radiation_wavelength 0.71073
_diffrn_reflns_av_R_equivalents 0.0289
_diffrn_reflns_av_sigmaI/netI 0.0316
_diffrn_reflns_limit_h_max 12
_diffrn_reflns_limit_h_min -13
_diffrn_reflns_limit_k_max 8
_diffrn_reflns_limit_k_min -8
_diffrn_reflns_limit_l_max 16
_diffrn_reflns_limit_l_min -16
_diffrn_reflns_number 7235
_diffrn_reflns_theta_full 27.04
_diffrn_reflns_theta_max 27.04
_diffrn_reflns_theta_min 2.14
_diffrn_standards_decay_% 0
_diffrn_standards_number 0
_exptl_absorpt_coefficient_mu 0.223
_exptl_absorpt_correction_T_max 0.987
_exptl_absorpt_correction_T_min 0.979
_exptl_absorpt_correction_type multi-scan
_exptl_absorpt_process_details 'SADABS v2.10, Sheldrick, G.M., (2003)'
_exptl_crystal_colour yellow
_exptl_crystal_density_diffrn 1.321
_exptl_crystal_density_method 'not measured'
_exptl_crystal_description neddle
_exptl_crystal_F_000 388
_exptl_crystal_size_max 0.90
_exptl_crystal_size_mid 0.08
_exptl_crystal_size_min 0.06
_refine_diff_density_max 0.545
_refine_diff_density_min -0.613
_refine_diff_density_rms 0.054
_refine_ls_extinction_method none
_refine_ls_goodness_of_fit_ref 1.027
_refine_ls_hydrogen_treatment mixed
_refine_ls_matrix_type full
_refine_ls_number_parameters 155
_refine_ls_number_reflns 2040
_refine_ls_number_restraints 1
_refine_ls_restrained_S_all 1.027
_refine_ls_R_factor_all 0.0677
_refine_ls_R_factor_gt 0.0499
_refine_ls_shift/su_max 0.000
_refine_ls_shift/su_mean 0.000
_refine_ls_structure_factor_coef Fsqd
_refine_ls_weighting_details 'calc w=1/[\s^2^(Fo^2^)+(0.0598P)^2^+0.6163P] where P=(Fo^2^+2Fc^2^)/3'
_refine_ls_weighting_scheme calc
_refine_ls_wR_factor_gt 0.1193
_refine_ls_wR_factor_ref 0.1290
_reflns_number_gt 1574
_reflns_number_total 2040
_reflns_threshold_expression >2sigma(I)
_cod_data_source_file c2cc30712j.txt
_cod_data_source_block jh1
_cod_original_cell_volume 927.3(7)
_cod_original_sg_symbol_H-M P2(1)/m(11)
_cod_database_code 7107582

loop_
_symmetry_equiv_pos_as_xyz
'x, y, z'
'-x, y+1/2, -z'
'-x, -y, -z'
'x, -y-1/2, z'

loop_
_atom_site_label
_atom_site_type_symbol
_atom_site_fract_x
_atom_site_fract_y
_atom_site_fract_z
_atom_site_U_iso_or_equiv
_atom_site_adp_type
_atom_site_occupancy
_atom_site_symmetry_multiplicity
_atom_site_calc_flag
_atom_site_refinement_flags
N1 N 0.5396(2) 0.2500 0.70498(17) 0.0320(6) Uani 1 2 d S
C1 C 0.4423(3) 0.2500 0.6126(2) 0.0316(6) Uani 1 2 d S
Cl1 Cl 0.28633(8) 0.2500 0.62593(6) 0.0744(4) Uani 1 2 d S
C2 C 0.4625(2) 0.2500 0.5114(2) 0.0245(6) Uani 1 2 d S
N2 N 0.5898(2) 0.2500 0.51432(17) 0.0292(5) Uani 1 2 d S
C3 C 0.6890(3) 0.2500 0.6075(2) 0.0278(6) Uani 1 2 d S
C4 C 0.6647(2) 0.2500 0.7039(2) 0.0262(6) Uani 1 2 d S
C5 C 0.7727(3) 0.2500 0.8059(2) 0.0302(6) Uani 1 2 d S
N3 N 0.8582(2) 0.2500 0.88505(18) 0.0377(6) Uani 1 2 d S
C6 C 0.8220(3) 0.2500 0.6005(2) 0.0343(7) Uani 1 2 d S
N4 N 0.9269(3) 0.2500 0.5950(2) 0.0456(7) Uani 1 2 d S
C7 C 0.3637(2) 0.2500 0.4020(2) 0.0244(6) Uani 1 2 d S
C8 C 0.2251(3) 0.2500 0.3758(2) 0.0269(6) Uani 1 2 d S
H8 H 0.1891 0.2500 0.4308 0.032 Uiso 1 2 calc SR
C9 C 0.1390(2) 0.2500 0.2709(2) 0.0262(6) Uani 1 2 d S
C10 C 0.1960(3) 0.2500 0.1884(2) 0.0274(6) Uani 1 2 d S
O1 O 0.12235(18) 0.2500 0.08337(15) 0.0358(5) Uani 1 2 d SD
H1 H 0.043(2) 0.2500 0.078(3) 0.054 Uiso 1 2 d SD
C11 C 0.3363(2) 0.2500 0.2110(2) 0.0247(6) Uani 1 2 d S
C12 C 0.4152(2) 0.2500 0.3172(2) 0.0249(6) Uani 1 2 d S
H12 H 0.5072 0.2500 0.3336 0.030 Uiso 1 2 calc SR
C13 C -0.0143(2) 0.2500 0.2463(2) 0.0310(7) Uani 1 2 d S
C14 C -0.0498(3) 0.2500 0.3497(2) 0.0370(7) Uani 1 2 d S
H14A H -0.1449 0.2500 0.3321 0.055 Uiso 1 2 calc SR
H14B H -0.0133 0.3625 0.3908 0.055 Uiso 0.50 1 calc PR
H14C H -0.0133 0.1375 0.3908 0.055 Uiso 0.50 1 calc PR
C15 C -0.07708(18) 0.0682(4) 0.18427(16) 0.0394(5) Uani 1 1 d .
H15A H -0.1716 0.0701 0.1702 0.059 Uiso 1 1 calc R
H15B H -0.0394 -0.0431 0.2260 0.059 Uiso 1 1 calc R
H15C H -0.0594 0.0640 0.1179 0.059 Uiso 1 1 calc R
C16 C 0.3993(2) 0.2500 0.1219(2) 0.0287(6) Uani 1 2 d S
C17 C 0.3583(2) 0.0691(4) 0.05272(16) 0.0421(6) Uani 1 1 d .
H17A H 0.3911 0.0770 -0.0064 0.063 Uiso 1 1 calc R
H17B H 0.2629 0.0591 0.0263 0.063 Uiso 1 1 calc R
H17C H 0.3953 -0.0420 0.0950 0.063 Uiso 1 1 calc R
C18 C 0.5522(3) 0.2500 0.1673(2) 0.0343(7) Uani 1 2 d S
H18A H 0.5822 0.3613 0.2114 0.052 Uiso 0.50 1 calc PR
H18B H 0.5877 0.2523 0.1096 0.052 Uiso 1 2 calc SR
H18C H 0.5823 0.1364 0.2094 0.052 Uiso 0.50 1 calc PR

loop_
_atom_site_aniso_label
_atom_site_aniso_U_11
_atom_site_aniso_U_22
_atom_site_aniso_U_33
_atom_site_aniso_U_23
_atom_site_aniso_U_13
_atom_site_aniso_U_12
N1 0.0247(12) 0.0451(15) 0.0222(11) 0.000 0.0025(9) 0.000
C1 0.0213(13) 0.0460(18) 0.0242(13) 0.000 0.0032(11) 0.000
Cl1 0.0233(4) 0.1727(13) 0.0259(4) 0.000 0.0064(3) 0.000
C2 0.0212(13) 0.0251(14) 0.0246(13) 0.000 0.0043(10) 0.000
N2 0.0214(11) 0.0389(14) 0.0241(11) 0.000 0.0033(9) 0.000
C3 0.0217(13) 0.0313(15) 0.0255(13) 0.000 0.0009(10) 0.000
C4 0.0222(13) 0.0296(15) 0.0218(13) 0.000 0.0006(10) 0.000
C5 0.0241(14) 0.0395(17) 0.0245(14) 0.000 0.0046(12) 0.000
N3 0.0287(13) 0.0511(17) 0.0275(13) 0.000 0.0015(11) 0.000
C6 0.0249(15) 0.0530(19) 0.0193(13) 0.000 -0.0004(11) 0.000
N4 0.0289(14) 0.073(2) 0.0331(14) 0.000 0.0074(11) 0.000
C7 0.0211(13) 0.0262(14) 0.0219(13) 0.000 0.0020(10) 0.000
C8 0.0217(13) 0.0349(16) 0.0233(13) 0.000 0.0065(10) 0.000
C9 0.0196(13) 0.0336(15) 0.0243(13) 0.000 0.0058(10) 0.000
C10 0.0202(13) 0.0364(16) 0.0220(13) 0.000 0.0023(10) 0.000
O1 0.0154(9) 0.0690(15) 0.0200(9) 0.000 0.0016(8) 0.000
C11 0.0197(13) 0.0297(14) 0.0235(13) 0.000 0.0056(10) 0.000
C12 0.0163(12) 0.0299(15) 0.0258(13) 0.000 0.0031(10) 0.000
C13 0.0171(13) 0.0508(19) 0.0232(13) 0.000 0.0043(10) 0.000
C14 0.0210(14) 0.060(2) 0.0311(15) 0.000 0.0098(12) 0.000
C15 0.0225(10) 0.0613(15) 0.0320(11) -0.0042(10) 0.0059(8) -0.0056(10)
C16 0.0168(12) 0.0448(17) 0.0238(13) 0.000 0.0057(10) 0.000
C17 0.0290(10) 0.0662(16) 0.0338(11) -0.0151(11) 0.0139(8) -0.0084(11)
C18 0.0212(13) 0.0517(19) 0.0300(14) 0.000 0.0084(11) 0.000

loop_
_atom_type_symbol
_atom_type_description
_atom_type_scat_dispersion_real
_atom_type_scat_dispersion_imag
_atom_type_scat_source
C C 0.0033 0.0016 'International Tables Vol C Tables 4.2.6.8 and 6.1.1.4'
H H 0.0000 0.0000 'International Tables Vol C Tables 4.2.6.8 and 6.1.1.4'
N N 0.0061 0.0033 'International Tables Vol C Tables 4.2.6.8 and 6.1.1.4'
O O 0.0106 0.0060 'International Tables Vol C Tables 4.2.6.8 and 6.1.1.4'
Cl Cl 0.1484 0.1585 'International Tables Vol C Tables 4.2.6.8 and 6.1.1.4'

loop_
_geom_angle_atom_site_label_1
_geom_angle_atom_site_label_2
_geom_angle_atom_site_label_3
_geom_angle
_geom_angle_site_symmetry_1
_geom_angle_site_symmetry_3
C1 N1 C4 117.9(2) . .
N1 C1 C2 124.0(2) . .
N1 C1 Cl1 113.0(2) . .
C2 C1 Cl1 123.1(2) . .
N2 C2 C1 116.0(2) . .
N2 C2 C7 114.1(2) . .
C1 C2 C7 129.9(2) . .
C3 N2 C2 120.5(2) . .
N2 C3 C4 121.5(2) . .
N2 C3 C6 115.5(2) . .
C4 C3 C6 123.0(2) . .
N1 C4 C3 120.1(2) . .
N1 C4 C5 118.2(2) . .
C3 C4 C5 121.7(2) . .
N3 C5 C4 179.2(3) . .
N4 C6 C3 180.0(3) . .
C8 C7 C12 117.4(2) . .
C8 C7 C2 126.2(2) . .
C12 C7 C2 116.4(2) . .
C9 C8 C7 122.6(2) . .
C8 C9 C10 117.7(2) . .
C8 C9 C13 120.4(2) . .
C10 C9 C13 121.8(2) . .
O1 C10 C9 123.1(2) . .
O1 C10 C11 115.2(2) . .
C9 C10 C11 121.7(2) . .
C12 C11 C10 117.1(2) . .
C12 C11 C16 120.8(2) . .
C10 C11 C16 122.1(2) . .
C11 C12 C7 123.4(2) . .
C15 C13 C15 111.0(2) 4_565 .
C15 C13 C14 106.60(15) 4_565 .
C15 C13 C14 106.60(15) . .
C15 C13 C9 110.55(14) 4_565 .
C15 C13 C9 110.55(14) . .
C14 C13 C9 111.4(2) . .
C17 C16 C17 110.5(2) . 4_565
C17 C16 C18 106.74(15) . .
C17 C16 C18 106.75(15) 4_565 .
C17 C16 C11 110.44(14) . .
C17 C16 C11 110.44(14) 4_565 .
C18 C16 C11 111.9(2) . .

loop_
_geom_bond_atom_site_label_1
_geom_bond_atom_site_label_2
_geom_bond_distance
_geom_bond_site_symmetry_2
N1 C1 1.315(3) .
N1 C4 1.336(3) .
C1 C2 1.427(4) .
C1 Cl1 1.727(3) .
C2 N2 1.342(3) .
C2 C7 1.482(3) .
N2 C3 1.332(3) .
C3 C4 1.385(4) .
C3 C6 1.449(4) .
C4 C5 1.455(4) .
C5 N3 1.138(3) .
C6 N4 1.142(4) .
C7 C8 1.398(4) .
C7 C12 1.405(4) .
C8 C9 1.389(4) .
C9 C10 1.415(4) .
C9 C13 1.554(4) .
C10 O1 1.353(3) .
C10 C11 1.422(4) .
C11 C12 1.379(4) .
C11 C16 1.540(4) .
C13 C15 1.537(3) 4_565
C13 C15 1.537(3) .
C13 C14 1.538(4) .
C16 C17 1.535(3) .
C16 C17 1.535(3) 4_565
C16 C18 1.536(4) .

loop_
_geom_hbond_atom_site_label_D
_geom_hbond_atom_site_label_H
_geom_hbond_atom_site_label_A
_geom_hbond_distance_DH
_geom_hbond_distance_HA
_geom_hbond_distance_DA
_geom_hbond_angle_DHA
_geom_hbond_site_symmetry_A
O1 H1 N3 0.825(18) 2.66(3) 3.147(3) 119(3) 1_454

loop_
_geom_torsion_atom_site_label_1
_geom_torsion_atom_site_label_2
_geom_torsion_atom_site_label_3
_geom_torsion_atom_site_label_4
_geom_torsion
_geom_torsion_site_symmetry_4
C4 N1 C1 C2 0.000(1) .
C4 N1 C1 Cl1 180.0 .
N1 C1 C2 N2 0.000(1) .
Cl1 C1 C2 N2 180.0 .
N1 C1 C2 C7 180.0 .
Cl1 C1 C2 C7 0.000(1) .
C1 C2 N2 C3 0.0 .
C7 C2 N2 C3 180.0 .
C2 N2 C3 C4 0.000(1) .
C2 N2 C3 C6 180.0 .
C1 N1 C4 C3 0.000(1) .
C1 N1 C4 C5 180.0 .
N2 C3 C4 N1 0.000(1) .
C6 C3 C4 N1 180.0 .
N2 C3 C4 C5 180.000(1) .
C6 C3 C4 C5 0.000(1) .
N1 C4 C5 N3 180.00(8) .
C3 C4 C5 N3 0.00(8) .
N2 C3 C6 N4 180(100) .
C4 C3 C6 N4 0(100) .
N2 C2 C7 C8 180.0 .
C1 C2 C7 C8 0.0 .
N2 C2 C7 C12 0.0 .
C1 C2 C7 C12 180.0 .
C12 C7 C8 C9 0.0 .
C2 C7 C8 C9 180.0 .
C7 C8 C9 C10 0.0 .
C7 C8 C9 C13 180.0 .
C8 C9 C10 O1 180.0 .
C13 C9 C10 O1 0.0 .
C8 C9 C10 C11 0.0 .
C13 C9 C10 C11 180.0 .
O1 C10 C11 C12 180.0 .
C9 C10 C11 C12 0.0 .
O1 C10 C11 C16 0.0 .
C9 C10 C11 C16 180.0 .
C10 C11 C12 C7 0.0 .
C16 C11 C12 C7 180.0 .
C8 C7 C12 C11 0.0 .
C2 C7 C12 C11 180.0 .
C8 C9 C13 C15 118.33(15) 4_565
C10 C9 C13 C15 -61.67(15) 4_565
C8 C9 C13 C15 -118.33(15) .
C10 C9 C13 C15 61.67(15) .
C8 C9 C13 C14 0.0 .
C10 C9 C13 C14 180.0 .
C12 C11 C16 C17 118.76(16) .
C10 C11 C16 C17 -61.24(16) .
C12 C11 C16 C17 -118.76(16) 4_565
C10 C11 C16 C17 61.24(16) 4_565
C12 C11 C16 C18 0.0 .
C10 C11 C16 C18 180.0 .
